data_7703005
loop_
_publ_author_name
'Kim, Seulgi'
'Park, In-Hyeok'
'Choi, Han-Byeol'
'Ju, Huiyeong'
'Lee, Eunji'
'Herng, Tun Seng'
'Ding, Jun'
'Jung, Jong Hwa'
'Lee, Shim Sung'

_publ_section_title
;
 Formation of a four-bladed waterwheel-type chloro-bridged dicopper(ii)
 complex with dithiamacrocycle via double exo-coordination.
;
_journal_issue 5
_journal_name_full 'Dalton transactions (Cambridge, England : 2003)'
_journal_page_first 1365
_journal_page_last 1369
_journal_paper_doi 10.1039/c9dt04372a
_journal_volume 49
_journal_year 2020
_chemical_formula_sum 'C21 H26 O3 S2'
_chemical_formula_weight 390.54
_space_group_crystal_system orthorhombic
_space_group_IT_number 19
_space_group_name_Hall 'P 2ac 2ab'
_space_group_name_H-M_alt 'P 21 21 21'
_atom_sites_solution_hydrogens geom
_audit_creation_method SHELXL-2014/7
_audit_update_record
;
2019-02-21 deposited with the CCDC.	2019-12-17 downloaded from the CCDC.
;
_cell_angle_alpha 90
_cell_angle_beta 90
_cell_angle_gamma 90
_cell_formula_units_Z 4
_cell_length_a 7.9980(2)
_cell_length_b 13.8621(3)
_cell_length_c 17.8754(4)
_cell_measurement_reflns_used 5155
_cell_measurement_temperature 173(2)
_cell_measurement_theta_max 27.02
_cell_measurement_theta_min 2.71
_cell_volume 1981.83(8)
_computing_cell_refinement 'Bruker SAINT'
_computing_data_collection 'Bruker APEX2'
_computing_data_reduction 'Bruker SAINT'
_computing_molecular_graphics 'Bruker SHELXTL'
_computing_publication_material 'Bruker SHELXTL'
_computing_structure_refinement 'SHELXL-2014/7 (Sheldrick, 2014)'
_computing_structure_solution 'SHELXL-2014/7 (Sheldrick, 2014)'
_diffrn_ambient_temperature 173(2)
_diffrn_measured_fraction_theta_full 1.000
_diffrn_measured_fraction_theta_max 1.000
_diffrn_measurement_device_type 'Bruker APEX-II CCD'
_diffrn_measurement_method '\f and \w scans'
_diffrn_radiation_type MoK\a
_diffrn_radiation_wavelength 0.71073
_diffrn_reflns_av_R_equivalents 0.0357
_diffrn_reflns_av_unetI/netI 0.0327
_diffrn_reflns_Laue_measured_fraction_full 1.000
_diffrn_reflns_Laue_measured_fraction_max 1.000
_diffrn_reflns_limit_h_max 9
_diffrn_reflns_limit_h_min -6
_diffrn_reflns_limit_k_max 17
_diffrn_reflns_limit_k_min -15
_diffrn_reflns_limit_l_max 22
_diffrn_reflns_limit_l_min -22
_diffrn_reflns_number 17602
_diffrn_reflns_point_group_measured_fraction_full 1.000
_diffrn_reflns_point_group_measured_fraction_max 1.000
_diffrn_reflns_theta_full 25.242
_diffrn_reflns_theta_max 25.996
_diffrn_reflns_theta_min 1.859
_exptl_absorpt_coefficient_mu 0.286
_exptl_absorpt_correction_T_max 0.9331
_exptl_absorpt_correction_T_min 0.9267
_exptl_absorpt_correction_type multi-scan
_exptl_absorpt_process_details SADABS
_exptl_crystal_colour colourless
_exptl_crystal_density_diffrn 1.309
_exptl_crystal_description block
_exptl_crystal_F_000 832
_exptl_crystal_size_max 0.270
_exptl_crystal_size_mid 0.252
_exptl_crystal_size_min 0.245
_refine_diff_density_max 0.141
_refine_diff_density_min -0.137
_refine_diff_density_rms 0.032
_refine_ls_abs_structure_details
; 
 Flack x determined using 1384 quotients [(I+)-(I-)]/[(I+)+(I-)] 
 (Parsons, Flack and Wagner, Acta Cryst. B69 (2013) 249-259). 
;
_refine_ls_abs_structure_Flack -0.03(3)
_refine_ls_extinction_method none
_refine_ls_goodness_of_fit_ref 1.033
_refine_ls_hydrogen_treatment constr
_refine_ls_matrix_type full
_refine_ls_number_parameters 235
_refine_ls_number_reflns 3880
_refine_ls_number_restraints 0
_refine_ls_restrained_S_all 1.033
_refine_ls_R_factor_all 0.0357
_refine_ls_R_factor_gt 0.0306
_refine_ls_shift/su_max 0.000
_refine_ls_shift/su_mean 0.000
_refine_ls_structure_factor_coef Fsqd
_refine_ls_weighting_details 'w=1/[\s^2^(Fo^2^)+(0.0260P)^2^+0.2647P] where P=(Fo^2^+2Fc^2^)/3'
_refine_ls_weighting_scheme calc
_refine_ls_wR_factor_gt 0.0621
_refine_ls_wR_factor_ref 0.0642
_reflns_Friedel_coverage 0.742
_reflns_Friedel_fraction_full 1.000
_reflns_Friedel_fraction_max 1.000
_reflns_number_gt 3520
_reflns_number_total 3880
_reflns_threshold_expression 'I > 2\s(I)'
_cod_data_source_file c9dt04372a2.cif
_cod_data_source_block L2
_cod_depositor_comments 'Adding full bibliography for 7703003--7703006.cif.'
_cod_database_code 7703005
_shelx_shelxl_version_number 2014/7
_shelx_space_group_comment
; 
The symmetry employed for this shelxl refinement is uniquely defined 
by the following loop, which should always be used as a source of 
symmetry information in preference to the above space-group names. 
They are only intended as comments. 
;
_shelx_estimated_absorpt_t_min 0.927
_shelx_estimated_absorpt_t_max 0.933

loop_
_space_group_symop_operation_xyz
'x, y, z'
'-x+1/2, -y, z+1/2'
'-x, y+1/2, -z+1/2'
'x+1/2, -y+1/2, -z'

loop_
_atom_site_label
_atom_site_type_symbol
_atom_site_fract_x
_atom_site_fract_y
_atom_site_fract_z
_atom_site_U_iso_or_equiv
_atom_site_adp_type
_atom_site_occupancy
_atom_site_site_symmetry_order
_atom_site_calc_flag
_atom_site_refinement_flags_posn
_atom_site_refinement_flags_adp
S1 S 0.38636(9) 0.51551(5) 0.12892(4) 0.03686(17) Uani 1 1 d . .
S2 S 0.38150(8) 0.20074(5) 0.19714(4) 0.03648(17) Uani 1 1 d . .
O1 O 0.0033(2) 0.49276(12) 0.02614(9) 0.0332(4) Uani 1 1 d . .
O2 O -0.14535(19) 0.29419(12) 0.04556(9) 0.0316(4) Uani 1 1 d . .
O3 O -0.0373(2) 0.13047(12) 0.13886(10) 0.0373(4) Uani 1 1 d . .
C1 C -0.1365(3) 0.45131(17) -0.01283(14) 0.0344(6) Uani 1 1 d . .
H1A H -0.0965 0.4157 -0.0574 0.041 Uiso 1 1 calc R U
H1B H -0.2126 0.5031 -0.0299 0.041 Uiso 1 1 calc R U
C2 C -0.2280(3) 0.38443(18) 0.03789(15) 0.0377(6) Uani 1 1 d . .
H2A H -0.2390 0.4147 0.0878 0.045 Uiso 1 1 calc R U
H2B H -0.3419 0.3735 0.0180 0.045 Uiso 1 1 calc R U
C3 C -0.2499(3) 0.22778(19) 0.08418(15) 0.0370(6) Uani 1 1 d . .
H3A H -0.3596 0.2242 0.0587 0.044 Uiso 1 1 calc R U
H3B H -0.2691 0.2513 0.1358 0.044 Uiso 1 1 calc R U
C4 C -0.1745(3) 0.12958(19) 0.08728(14) 0.0362(6) Uani 1 1 d . .
H4A H -0.2595 0.0822 0.1037 0.043 Uiso 1 1 calc R U
H4B H -0.1347 0.1105 0.0370 0.043 Uiso 1 1 calc R U
C5 C 0.0360(3) 0.04357(18) 0.15619(13) 0.0299(6) Uani 1 1 d . .
C6 C -0.0051(3) -0.04344(18) 0.12261(14) 0.0330(6) Uani 1 1 d . .
H6A H -0.0875 -0.0454 0.0844 0.040 Uiso 1 1 calc R U
C7 C 0.0742(3) -0.1276(2) 0.14484(14) 0.0368(6) Uani 1 1 d . .
H7A H 0.0463 -0.1869 0.1213 0.044 Uiso 1 1 calc R U
C8 C 0.1930(3) -0.12625(19) 0.20069(15) 0.0384(6) Uani 1 1 d . .
H8A H 0.2462 -0.1842 0.2162 0.046 Uiso 1 1 calc R U
C9 C 0.2335(3) -0.03878(18) 0.23377(14) 0.0352(6) Uani 1 1 d . .
H9A H 0.3151 -0.0377 0.2724 0.042 Uiso 1 1 calc R U
C10 C 0.1590(3) 0.04671(17) 0.21238(13) 0.0301(6) Uani 1 1 d . .
C11 C 0.2135(3) 0.14004(19) 0.24806(13) 0.0340(6) Uani 1 1 d . .
H11A H 0.2517 0.1267 0.2997 0.041 Uiso 1 1 calc R U
H11B H 0.1161 0.1839 0.2512 0.041 Uiso 1 1 calc R U
C12 C 0.2646(3) 0.28185(19) 0.13702(14) 0.0375(6) Uani 1 1 d . .
H12A H 0.3408 0.3081 0.0984 0.045 Uiso 1 1 calc R U
H12B H 0.1761 0.2448 0.1111 0.045 Uiso 1 1 calc R U
C13 C 0.1845(3) 0.3651(2) 0.17896(16) 0.0420(7) Uani 1 1 d . .
H13A H 0.1246 0.3394 0.2231 0.050 Uiso 1 1 calc R U
H13B H 0.1010 0.3964 0.1461 0.050 Uiso 1 1 calc R U
C14 C 0.3100(4) 0.44042(19) 0.20473(14) 0.0399(6) Uani 1 1 d . .
H14A H 0.4060 0.4074 0.2286 0.048 Uiso 1 1 calc R U
H14B H 0.2568 0.4820 0.2429 0.048 Uiso 1 1 calc R U
C15 C 0.2088(3) 0.59778(18) 0.12127(13) 0.0348(6) Uani 1 1 d . .
H15A H 0.1072 0.5658 0.1410 0.042 Uiso 1 1 calc R U
H15B H 0.2302 0.6559 0.1520 0.042 Uiso 1 1 calc R U
C16 C 0.1793(3) 0.62738(17) 0.04133(13) 0.0288(5) Uani 1 1 d . .
C17 C 0.2523(3) 0.71041(18) 0.01249(15) 0.0354(6) Uani 1 1 d . .
H17A H 0.3234 0.7480 0.0435 0.042 Uiso 1 1 calc R U
C18 C 0.2238(3) 0.73968(19) -0.06039(15) 0.0371(6) Uani 1 1 d . .
H18A H 0.2734 0.7972 -0.0788 0.045 Uiso 1 1 calc R U
C19 C 0.1230(4) 0.68472(18) -0.10596(14) 0.0366(6) Uani 1 1 d . .
H19A H 0.1038 0.7043 -0.1562 0.044 Uiso 1 1 calc R U
C20 C 0.0493(3) 0.60125(18) -0.07942(14) 0.0319(6) Uani 1 1 d . .
H20A H -0.0189 0.5633 -0.1115 0.038 Uiso 1 1 calc R U
C21 C 0.0753(3) 0.57271(17) -0.00533(13) 0.0276(6) Uani 1 1 d . .

loop_
_atom_site_aniso_label
_atom_site_aniso_U_11
_atom_site_aniso_U_22
_atom_site_aniso_U_33
_atom_site_aniso_U_23
_atom_site_aniso_U_13
_atom_site_aniso_U_12
S1 0.0292(3) 0.0397(4) 0.0417(4) 0.0061(3) -0.0078(3) -0.0015(3)
S2 0.0280(3) 0.0413(4) 0.0401(4) -0.0063(3) 0.0037(3) -0.0072(3)
O1 0.0319(9) 0.0341(10) 0.0337(9) 0.0016(8) -0.0100(8) -0.0047(8)
O2 0.0215(9) 0.0348(9) 0.0384(9) 0.0023(8) -0.0003(8) -0.0026(8)
O3 0.0343(10) 0.0351(10) 0.0426(10) 0.0009(9) -0.0114(9) -0.0068(8)
C1 0.0294(14) 0.0352(14) 0.0386(14) -0.0015(12) -0.0125(12) 0.0012(12)
C2 0.0239(13) 0.0417(16) 0.0474(16) -0.0020(13) -0.0059(12) 0.0038(12)
C3 0.0236(13) 0.0451(17) 0.0423(15) 0.0016(13) -0.0003(12) -0.0065(12)
C4 0.0271(14) 0.0407(15) 0.0406(15) 0.0040(12) -0.0060(12) -0.0103(12)
C5 0.0240(13) 0.0372(15) 0.0286(13) 0.0014(11) 0.0044(10) -0.0046(11)
C6 0.0256(13) 0.0415(15) 0.0319(13) -0.0026(12) 0.0006(11) -0.0080(11)
C7 0.0294(14) 0.0381(16) 0.0431(15) -0.0079(13) 0.0058(12) -0.0077(12)
C8 0.0320(14) 0.0387(15) 0.0444(15) 0.0017(13) 0.0034(13) 0.0012(12)
C9 0.0279(14) 0.0480(17) 0.0298(13) 0.0007(12) 0.0003(11) -0.0030(12)
C10 0.0262(13) 0.0377(14) 0.0265(12) -0.0003(11) 0.0043(10) -0.0065(11)
C11 0.0319(15) 0.0431(15) 0.0271(13) -0.0037(12) 0.0016(11) -0.0071(12)
C12 0.0356(15) 0.0480(17) 0.0288(13) 0.0018(13) -0.0017(12) -0.0142(13)
C13 0.0291(14) 0.0520(17) 0.0449(15) 0.0131(14) 0.0029(13) -0.0030(13)
C14 0.0468(16) 0.0430(16) 0.0298(13) 0.0030(13) -0.0044(13) 0.0024(13)
C15 0.0364(15) 0.0354(14) 0.0327(14) -0.0070(12) -0.0060(12) 0.0031(12)
C16 0.0259(12) 0.0291(13) 0.0315(13) -0.0047(11) -0.0013(11) 0.0057(10)
C17 0.0295(14) 0.0349(15) 0.0418(15) -0.0095(13) -0.0012(12) 0.0016(12)
C18 0.0366(15) 0.0329(14) 0.0418(15) 0.0025(13) 0.0056(13) 0.0034(12)
C19 0.0383(15) 0.0383(15) 0.0330(13) 0.0029(12) 0.0021(13) 0.0096(13)
C20 0.0308(14) 0.0311(14) 0.0336(13) -0.0048(12) -0.0050(12) 0.0065(11)
C21 0.0251(13) 0.0258(13) 0.0320(13) 0.0000(11) -0.0023(10) 0.0077(10)

loop_
_atom_type_symbol
_atom_type_description
_atom_type_scat_dispersion_real
_atom_type_scat_dispersion_imag
_atom_type_scat_source
C C 0.0033 0.0016 'International Tables Vol C Tables 4.2.6.8 and 6.1.1.4'
H H 0.0000 0.0000 'International Tables Vol C Tables 4.2.6.8 and 6.1.1.4'
O O 0.0106 0.0060 'International Tables Vol C Tables 4.2.6.8 and 6.1.1.4'
S S 0.1246 0.1234 'International Tables Vol C Tables 4.2.6.8 and 6.1.1.4'

loop_
_geom_angle_atom_site_label_1
_geom_angle_atom_site_label_2
_geom_angle_atom_site_label_3
_geom_angle
C14 S1 C15 98.77(12)
C12 S2 C11 101.62(12)
C21 O1 C1 116.83(18)
C2 O2 C3 110.06(18)
C5 O3 C4 117.63(18)
O1 C1 C2 109.6(2)
O2 C2 C1 112.2(2)
O2 C3 C4 111.8(2)
O3 C4 C3 109.0(2)
O3 C5 C6 124.3(2)
O3 C5 C10 115.6(2)
C6 C5 C10 120.1(2)
C7 C6 C5 120.0(2)
C8 C7 C6 120.8(2)
C7 C8 C9 118.8(3)
C10 C9 C8 122.1(2)
C9 C10 C5 118.2(2)
C9 C10 C11 119.7(2)
C5 C10 C11 122.1(2)
C10 C11 S2 113.39(17)
C13 C12 S2 113.34(18)
C12 C13 C14 113.1(2)
C13 C14 S1 112.95(18)
C16 C15 S1 111.28(17)
C17 C16 C21 118.5(2)
C17 C16 C15 120.8(2)
C21 C16 C15 120.7(2)
C18 C17 C16 121.5(2)
C19 C18 C17 119.4(2)
C18 C19 C20 120.7(2)
C19 C20 C21 119.9(2)
O1 C21 C20 123.8(2)
O1 C21 C16 116.3(2)
C20 C21 C16 119.9(2)

loop_
_geom_bond_atom_site_label_1
_geom_bond_atom_site_label_2
_geom_bond_distance
S1 C14 1.815(3)
S1 C15 1.827(3)
S2 C12 1.815(3)
S2 C11 1.828(2)
O1 C21 1.370(3)
O1 C1 1.437(3)
O2 C2 1.421(3)
O2 C3 1.422(3)
O3 C5 1.375(3)
O3 C4 1.434(3)
C1 C2 1.489(3)
C3 C4 1.490(4)
C5 C6 1.387(3)
C5 C10 1.407(3)
C6 C7 1.386(4)
C7 C8 1.378(3)
C8 C9 1.387(3)
C9 C10 1.380(3)
C10 C11 1.507(3)
C12 C13 1.518(4)
C13 C14 1.520(4)
C15 C16 1.505(3)
C16 C17 1.390(3)
C16 C21 1.401(3)
C17 C18 1.383(4)
C18 C19 1.376(4)
C19 C20 1.382(3)
C20 C21 1.398(3)
